data_1517274
loop_
_publ_author_name
'Chartrand, Daniel'
'Hanan, Garry S.'

_publ_section_title
;
 Optoelectronic properties and structural effects of the incremental
 addition of pyridyl moieties on a rhodium dimer.
;
_journal_issue 45
_journal_name_full 'The journal of physical chemistry. A'
_journal_page_first 10340
_journal_page_last 10352
_journal_paper_doi 10.1021/jp502243c
_journal_volume 118
_journal_year 2014
_chemical_compound_source 'Synthesized by the authors. See text'
_chemical_formula_moiety '(C86 H64 Br2 N10 Rh2), 2.5(C H Cl3)'
_chemical_formula_sum 'C88.5 H66.5 Br2 Cl7.5 N10 Rh2'
_chemical_formula_weight 1901.53
_chemical_name_systematic
; 
  cis-bis(N,N'-diphenyl-4-pyrid-4-ylbenzamidinate)-bis(N,N'-diphenyl-4-
bromobenzamidinate) dirhodium, chloroform 2.5-solvate 
;
_space_group_IT_number 2
_symmetry_cell_setting triclinic
_symmetry_space_group_name_Hall '-P 1'
_symmetry_space_group_name_H-M 'P -1'
_atom_sites_solution_hydrogens geom
_atom_sites_solution_primary direct
_atom_sites_solution_secondary difmap
_audit_creation_method SHELXL-97
_cell_angle_alpha 73.857(2)
_cell_angle_beta 74.732(1)
_cell_angle_gamma 79.393(1)
_cell_formula_units_Z 2
_cell_length_a 13.6685(4)
_cell_length_b 17.3026(5)
_cell_length_c 19.4769(6)
_cell_measurement_reflns_used 23776
_cell_measurement_temperature 200
_cell_measurement_theta_max 72.35
_cell_measurement_theta_min 3.15
_cell_volume 4237.9(2)
_computing_cell_refinement 'SAINT V7.34A(Bruker AXS, 2006)'
_computing_data_collection 'APEX2  (Bruker AXS, 2006)'
_computing_data_reduction 'SAINT V7.34A(Bruker AXS, 2006)'
_computing_molecular_graphics 'SHELXTL v6.12 (Bruker AXS, 2001)'
_computing_publication_material 'UdMX (Maris, 2004)'
_computing_structure_refinement 'SHELXL97 (Sheldrick, 2008)'
_computing_structure_solution 'SHELXS97 (Sheldrick, 2008)'
_diffrn_ambient_temperature 200
_diffrn_detector_area_resol_mean 5.5
_diffrn_measured_fraction_theta_full 0.957
_diffrn_measured_fraction_theta_max 0.957
_diffrn_measurement_device_type 'Bruker Smart 6000'
_diffrn_measurement_method \w
_diffrn_radiation_monochromator 'Montel 200 optics'
_diffrn_radiation_source 'Rotating Anode'
_diffrn_radiation_type CuK\a
_diffrn_radiation_wavelength 1.54178
_diffrn_reflns_av_R_equivalents 0.075
_diffrn_reflns_av_sigmaI/netI 0.0965
_diffrn_reflns_limit_h_max 16
_diffrn_reflns_limit_h_min -16
_diffrn_reflns_limit_k_max 21
_diffrn_reflns_limit_k_min -21
_diffrn_reflns_limit_l_max 24
_diffrn_reflns_limit_l_min -24
_diffrn_reflns_number 54771
_diffrn_reflns_theta_full 72.73
_diffrn_reflns_theta_max 72.73
_diffrn_reflns_theta_min 2.42
_exptl_absorpt_coefficient_mu 6.830
_exptl_absorpt_correction_T_max 0.8723
_exptl_absorpt_correction_T_min 0.6333
_exptl_absorpt_correction_type multi-scan
_exptl_absorpt_process_details 'Sadabs (Sheldrick, 1996)'
_exptl_crystal_colour red
_exptl_crystal_density_diffrn 1.490
_exptl_crystal_density_method 'not measured'
_exptl_crystal_description plate
_exptl_crystal_F_000 1910
_exptl_crystal_size_max 0.10
_exptl_crystal_size_mid 0.07
_exptl_crystal_size_min 0.02
_refine_diff_density_max 1.670
_refine_diff_density_min -0.854
_refine_diff_density_rms 0.100
_refine_ls_extinction_method none
_refine_ls_goodness_of_fit_ref 0.980
_refine_ls_hydrogen_treatment constr
_refine_ls_matrix_type full
_refine_ls_number_parameters 1090
_refine_ls_number_reflns 16148
_refine_ls_number_restraints 315
_refine_ls_restrained_S_all 1.000
_refine_ls_R_factor_all 0.1238
_refine_ls_R_factor_gt 0.0683
_refine_ls_shift/su_max 0.001
_refine_ls_shift/su_mean 0.000
_refine_ls_structure_factor_coef Fsqd
_refine_ls_weighting_details 'calc w=1/[\s^2^(Fo^2^)+(0.1009P)^2^] where P=(Fo^2^+2Fc^2^)/3'
_refine_ls_weighting_scheme calc
_refine_ls_wR_factor_gt 0.1689
_refine_ls_wR_factor_ref 0.1889
_reflns_number_gt 9191
_reflns_number_total 16148
_reflns_threshold_expression I>2\s(I)
_cod_data_source_file jp502243c_si_002.cif
_cod_data_source_block danie7
_cod_depositor_comments
;
The following automatic conversions were performed:

'_symmetry_cell_setting' value 'Triclinic' changed to 'triclinic'
according to
/usr/data/users/saulius/crontab/automatic-downloads/rss-feeds/ACS/lib/dictionaries/cif_core.dic
dictionary named 'cif_core.dic' version 2.4.2 from
2011-04-26.

'_geom_bond_publ_flag' value 'Y' changed to 'y'
according to
/usr/data/users/saulius/crontab/automatic-downloads/rss-feeds/ACS/lib/dictionaries/cif_core.dic
dictionary named 'cif_core.dic' version 2.4.2 from 2011-04-26 (217
times).

'_geom_angle_publ_flag' value 'Y' changed to 'y' according
to
/usr/data/users/saulius/crontab/automatic-downloads/rss-feeds/ACS/lib/dictionaries/cif_core.dic
dictionary named 'cif_core.dic' version 2.4.2 from 2011-04-26 (360
times).

'_geom_torsion_publ_flag' value 'Y' changed to 'y' according
to
/usr/data/users/saulius/crontab/automatic-downloads/rss-feeds/ACS/lib/dictionaries/cif_core.dic
dictionary named 'cif_core.dic' version 2.4.2 from 2011-04-26 (300
times).

Automatic conversion script
Id: cif_fix_values 2281 2013-09-26 08:29:07Z andrius 

 Adding full bibliography for 1517273--1517276.cif.
;
_cod_original_sg_symbol_H-M P-1
_cod_original_formula_sum 'C88.50 H66.50 Br2 Cl7.50 N10 Rh2'
_cod_database_code 1517274

loop_
_symmetry_equiv_pos_as_xyz
'x, y, z'
'-x, -y, -z'

loop_
_atom_site_label
_atom_site_type_symbol
_atom_site_fract_x
_atom_site_fract_y
_atom_site_fract_z
_atom_site_U_iso_or_equiv
_atom_site_adp_type
_atom_site_occupancy
_atom_site_symmetry_multiplicity
_atom_site_calc_flag
_atom_site_refinement_flags
_atom_site_disorder_assembly
_atom_site_disorder_group
Rh1 Rh 0.82141(4) 0.18904(3) 0.30029(3) 0.04014(15) Uani 1 1 d . . .
Rh2 Rh 0.74218(3) 0.22975(3) 0.19728(3) 0.03863(15) Uani 1 1 d . . .
Br1 Br 1.37189(8) 0.06552(10) -0.03569(8) 0.1249(5) Uani 1 1 d . . .
Br2 Br 0.93706(11) 0.70864(8) 0.16884(9) 0.0853(6) Uani 0.798(3) 1 d P A 1
Br2A Br 0.6084(11) -0.2815(5) 0.3151(6) 0.152(5) Uani 0.202(3) 1 d PU A 2
N1 N 0.9600(4) 0.1749(3) 0.2278(3) 0.0460(14) Uani 1 1 d . . .
N2 N 0.8767(4) 0.1865(3) 0.1357(3) 0.0437(13) Uani 1 1 d . . .
N3 N 0.8374(4) 0.3088(3) 0.2857(3) 0.0404(13) Uani 1 1 d . . .
N4 N 0.7947(4) 0.3406(3) 0.1737(3) 0.0410(13) Uani 1 1 d . . .
N5 N 0.6786(4) 0.2072(3) 0.3671(3) 0.0443(14) Uani 1 1 d . . .
N6 N 0.6118(4) 0.2705(3) 0.2651(3) 0.0408(13) Uani 1 1 d . . .
N7 N 0.8012(4) 0.0722(3) 0.3079(3) 0.0485(14) Uani 1 1 d . . .
N8 N 0.6941(4) 0.1164(3) 0.2276(3) 0.0416(13) Uani 1 1 d . . .
N10 N 0.0164(6) 0.3811(4) 0.6092(5) 0.101(2) Uani 1 1 d DU . .
C1 C 1.0466(5) 0.1911(4) 0.2457(4) 0.0493(18) Uani 1 1 d . . .
C2 C 1.0786(6) 0.1430(5) 0.3060(5) 0.065(2) Uani 1 1 d . . .
H2 H 1.0450 0.0972 0.3345 0.078 Uiso 1 1 calc R . .
C3 C 1.1630(7) 0.1619(6) 0.3263(5) 0.076(2) Uani 1 1 d U . .
H3 H 1.1856 0.1287 0.3683 0.091 Uiso 1 1 calc R . .
C4 C 1.2109(6) 0.2272(6) 0.2855(5) 0.077(3) Uani 1 1 d U . .
H4 H 1.2666 0.2399 0.2992 0.092 Uiso 1 1 calc R . .
C5 C 1.1798(6) 0.2742(6) 0.2254(5) 0.074(3) Uani 1 1 d . . .
H5 H 1.2147 0.3192 0.1967 0.089 Uiso 1 1 calc R . .
C6 C 1.0964(5) 0.2576(5) 0.2045(4) 0.0561(19) Uani 1 1 d . . .
H6 H 1.0744 0.2916 0.1626 0.067 Uiso 1 1 calc R . .
C7 C 0.8706(5) 0.1615(5) 0.0739(4) 0.0515(18) Uani 1 1 d . . .
C8 C 0.8396(6) 0.2163(5) 0.0155(4) 0.061(2) Uani 1 1 d . . .
H8 H 0.8268 0.2722 0.0154 0.074 Uiso 1 1 calc R . .
C9 C 0.8264(7) 0.1925(6) -0.0441(5) 0.077(3) Uani 1 1 d U . .
H9 H 0.8046 0.2318 -0.0838 0.092 Uiso 1 1 calc R . .
C10 C 0.8449(7) 0.1124(6) -0.0451(6) 0.087(3) Uani 1 1 d U . .
H10 H 0.8355 0.0960 -0.0853 0.104 Uiso 1 1 calc R . .
C11 C 0.8780(6) 0.0542(5) 0.0134(5) 0.072(2) Uani 1 1 d . . .
H11 H 0.8917 -0.0015 0.0127 0.086 Uiso 1 1 calc R . .
C12 C 0.8906(5) 0.0794(5) 0.0730(4) 0.060(2) Uani 1 1 d . . .
H12 H 0.9128 0.0406 0.1127 0.072 Uiso 1 1 calc R . .
C13 C 0.9632(5) 0.1709(4) 0.1595(4) 0.0458(17) Uani 1 1 d . . .
C14 C 1.0621(5) 0.1477(5) 0.1116(4) 0.0501(18) Uani 1 1 d . . .
C15 C 1.0939(6) 0.1906(5) 0.0406(5) 0.063(2) Uani 1 1 d . . .
H15 H 1.0507 0.2368 0.0213 0.076 Uiso 1 1 calc R . .
C16 C 1.1852(6) 0.1696(6) -0.0035(5) 0.075(2) Uani 1 1 d U . .
H16 H 1.2061 0.2010 -0.0521 0.090 Uiso 1 1 calc R . .
C17 C 1.2456(6) 0.1023(6) 0.0241(5) 0.0689(19) Uani 1 1 d U . .
C18 C 1.2187(6) 0.0556(5) 0.0949(5) 0.0668(19) Uani 1 1 d U . .
H18 H 1.2618 0.0088 0.1131 0.080 Uiso 1 1 calc R . .
C19 C 1.1252(6) 0.0802(5) 0.1386(5) 0.061(2) Uani 1 1 d . . .
H19 H 1.1048 0.0500 0.1877 0.073 Uiso 1 1 calc R . .
C20 C 0.8390(5) 0.3327(4) 0.3494(4) 0.0441(16) Uani 1 1 d . . .
C21 C 0.9173(5) 0.3011(4) 0.3838(4) 0.0523(18) Uani 1 1 d . . .
H21 H 0.9726 0.2661 0.3635 0.063 Uiso 1 1 calc R . .
C22 C 0.9163(7) 0.3201(5) 0.4486(5) 0.069(2) Uani 1 1 d . . .
H22 H 0.9713 0.2983 0.4724 0.083 Uiso 1 1 calc R . .
C23 C 0.8371(8) 0.3697(5) 0.4785(4) 0.073(2) Uani 1 1 d . . .
H23 H 0.8369 0.3818 0.5233 0.087 Uiso 1 1 calc R . .
C24 C 0.7578(6) 0.4024(5) 0.4447(4) 0.065(2) Uani 1 1 d . . .
H24 H 0.7028 0.4371 0.4659 0.078 Uiso 1 1 calc R . .
C25 C 0.7583(5) 0.3846(4) 0.3792(4) 0.0519(18) Uani 1 1 d . . .
H25 H 0.7040 0.4077 0.3550 0.062 Uiso 1 1 calc R . .
C26 C 0.8097(5) 0.3853(4) 0.0985(3) 0.0431(16) Uani 1 1 d . . .
C27 C 0.7257(6) 0.4090(5) 0.0665(4) 0.058(2) Uani 1 1 d . . .
H27 H 0.6601 0.3968 0.0954 0.070 Uiso 1 1 calc R . .
C28 C 0.7355(7) 0.4490(5) -0.0047(4) 0.073(2) Uani 1 1 d . . .
H28 H 0.6769 0.4670 -0.0251 0.088 Uiso 1 1 calc R . .
C29 C 0.8329(7) 0.4640(5) -0.0483(4) 0.077(3) Uani 1 1 d . . .
H29 H 0.8411 0.4898 -0.0990 0.092 Uiso 1 1 calc R . .
C30 C 0.9152(7) 0.4413(5) -0.0178(4) 0.065(2) Uani 1 1 d . . .
H30 H 0.9807 0.4530 -0.0470 0.079 Uiso 1 1 calc R . .
C31 C 0.9051(6) 0.4011(4) 0.0557(4) 0.0528(18) Uani 1 1 d . . .
H31 H 0.9635 0.3846 0.0764 0.063 Uiso 1 1 calc R . .
C32 C 0.8280(5) 0.3621(4) 0.2229(3) 0.0391(15) Uani 1 1 d . . .
C33 C 0.8540(5) 0.4444(4) 0.2103(3) 0.0409(15) Uani 1 1 d . A .
C34 C 0.7908(6) 0.5135(4) 0.1811(4) 0.0537(19) Uani 1 1 d . . .
H34 H 0.7314 0.5065 0.1679 0.064 Uiso 1 1 calc R . .
C35 C 0.8135(6) 0.5910(4) 0.1712(4) 0.060(2) Uani 1 1 d . A .
H35 H 0.7691 0.6366 0.1525 0.073 Uiso 1 1 calc R . .
C36 C 0.8992(6) 0.6019(4) 0.1882(4) 0.0556(19) Uani 1 1 d DU . .
C82A C 0.899(2) 0.6863(13) 0.1894(12) 0.069(10) Uani 0.202(3) 1 d PDU A 2
C83A C 0.903(3) 0.7088(17) 0.2481(16) 0.122(16) Uani 0.202(3) 1 d PDU A 2
H83A H 0.8902 0.6703 0.2940 0.146 Uiso 0.202(3) 1 calc PR A 2
C84A C 0.925(3) 0.7837(18) 0.2481(19) 0.109(14) Uani 0.202(3) 1 d PDU A 2
H84A H 0.9213 0.7975 0.2928 0.131 Uiso 0.202(3) 1 calc PR A 2
N11A N 0.953(3) 0.8354(18) 0.1844(19) 0.098(12) Uani 0.202(3) 1 d PDU A 2
C85A C 0.944(3) 0.8185(18) 0.1241(19) 0.100(13) Uani 0.202(3) 1 d PDU A 2
H85A H 0.9582 0.8575 0.0786 0.120 Uiso 0.202(3) 1 calc PR A 2
C86A C 0.915(3) 0.7450(13) 0.1256(16) 0.076(11) Uani 0.202(3) 1 d PDU A 2
H86A H 0.9053 0.7358 0.0820 0.091 Uiso 0.202(3) 1 calc PR A 2
C37 C 0.9649(6) 0.5359(5) 0.2148(4) 0.0533(19) Uani 1 1 d . A .
H37 H 1.0255 0.5438 0.2258 0.064 Uiso 1 1 calc R . .
C38 C 0.9417(5) 0.4587(4) 0.2254(4) 0.0483(17) Uani 1 1 d . . .
H38 H 0.9873 0.4138 0.2435 0.058 Uiso 1 1 calc R A .
C39 C 0.6632(5) 0.1591(4) 0.4408(4) 0.0478(17) Uani 1 1 d . . .
C40 C 0.7189(6) 0.1699(5) 0.4875(4) 0.067(2) Uani 1 1 d . . .
H40 H 0.7605 0.2127 0.4725 0.080 Uiso 1 1 calc R . .
C41 C 0.7122(7) 0.1182(6) 0.5549(5) 0.084(3) Uani 1 1 d . . .
H41 H 0.7514 0.1250 0.5861 0.101 Uiso 1 1 calc R . .
C42 C 0.6525(7) 0.0575(6) 0.5798(5) 0.090(3) Uani 1 1 d . . .
H42 H 0.6486 0.0232 0.6277 0.108 Uiso 1 1 calc R . .
C43 C 0.5970(6) 0.0467(6) 0.5337(5) 0.079(3) Uani 1 1 d . . .
H43 H 0.5542 0.0047 0.5499 0.094 Uiso 1 1 calc R . .
C44 C 0.6039(5) 0.0965(5) 0.4649(4) 0.059(2) Uani 1 1 d . . .
H44 H 0.5670 0.0877 0.4332 0.070 Uiso 1 1 calc R . .
C45 C 0.5449(5) 0.3325(4) 0.2324(3) 0.0419(16) Uani 1 1 d . . .
C46 C 0.4943(5) 0.3211(5) 0.1853(4) 0.0547(19) Uani 1 1 d . . .
H46 H 0.5006 0.2685 0.1773 0.066 Uiso 1 1 calc R . .
C47 C 0.4340(6) 0.3835(6) 0.1484(5) 0.075(2) Uani 1 1 d U . .
H47 H 0.3991 0.3738 0.1159 0.090 Uiso 1 1 calc R . .
C48 C 0.4252(7) 0.4595(6) 0.1595(5) 0.087(3) Uani 1 1 d U . .
H48 H 0.3833 0.5026 0.1349 0.104 Uiso 1 1 calc R . .
C49 C 0.4769(7) 0.4743(5) 0.2066(4) 0.073(2) Uani 1 1 d U . .
H49A H 0.4722 0.5273 0.2132 0.088 Uiso 1 1 calc R . .
C50 C 0.5355(6) 0.4099(5) 0.2436(4) 0.0551(19) Uani 1 1 d . . .
H50 H 0.5695 0.4187 0.2770 0.066 Uiso 1 1 calc R . .
C51 C 0.5997(5) 0.2466(4) 0.3385(4) 0.0414(16) Uani 1 1 d . . .
C52 C 0.4997(5) 0.2675(4) 0.3873(4) 0.0442(16) Uani 1 1 d . . .
C53 C 0.4905(5) 0.3185(4) 0.4333(4) 0.0531(19) Uani 1 1 d . . .
H53 H 0.5496 0.3386 0.4353 0.064 Uiso 1 1 calc R . .
C54 C 0.3975(5) 0.3403(4) 0.4759(4) 0.0550(19) Uani 1 1 d . . .
H54 H 0.3948 0.3766 0.5053 0.066 Uiso 1 1 calc R . .
C55 C 0.3053(4) 0.3118(5) 0.4785(4) 0.0539(17) Uani 1 1 d DU . .
C56 C 0.3183(5) 0.2589(5) 0.4314(4) 0.0543(19) Uani 1 1 d . . .
H56 H 0.2602 0.2365 0.4307 0.065 Uiso 1 1 calc R . .
C57 C 0.4125(5) 0.2379(4) 0.3861(4) 0.0505(18) Uani 1 1 d . . .
H57 H 0.4165 0.2036 0.3546 0.061 Uiso 1 1 calc R . .
C58 C 0.2051(4) 0.3336(4) 0.5260(4) 0.0525(14) Uani 1 1 d DU . .
C59 C 0.1805(6) 0.4058(5) 0.5308(5) 0.0735(19) Uani 1 1 d DU . .
H59 H 0.2274 0.4440 0.5049 0.088 Uiso 1 1 calc R . .
C60 C 0.0854(7) 0.4327(6) 0.5734(6) 0.099(3) Uani 1 1 d DU . .
H60 H 0.0708 0.4876 0.5765 0.119 Uiso 1 1 calc R . .
C61 C 0.0481(7) 0.3044(5) 0.6022(5) 0.090(3) Uani 1 1 d DU . .
H61 H 0.0035 0.2643 0.6273 0.108 Uiso 1 1 calc R . .
C62 C 0.1435(6) 0.2809(5) 0.5598(4) 0.0709(19) Uani 1 1 d DU . .
H62 H 0.1621 0.2262 0.5563 0.085 Uiso 1 1 calc R . .
C63 C 0.8702(6) 0.0095(5) 0.3391(5) 0.056(2) Uani 1 1 d . . .
C64 C 0.8763(6) 0.0000(5) 0.4104(5) 0.070(2) Uani 1 1 d . . .
H64 H 0.8296 0.0330 0.4391 0.085 Uiso 1 1 calc R . .
C65 C 0.9490(8) -0.0567(6) 0.4418(7) 0.093(3) Uani 1 1 d . . .
H65 H 0.9522 -0.0623 0.4911 0.112 Uiso 1 1 calc R . .
C66 C 1.0153(8) -0.1039(6) 0.3999(8) 0.102(4) Uani 1 1 d . . .
H66 H 1.0649 -0.1431 0.4204 0.123 Uiso 1 1 calc R . .
C67 C 1.0113(7) -0.0956(6) 0.3276(7) 0.094(3) Uani 1 1 d U . .
H67 H 1.0580 -0.1282 0.2984 0.113 Uiso 1 1 calc R . .
C68 C 0.9374(6) -0.0384(5) 0.2988(5) 0.068(2) Uani 1 1 d U . .
H68 H 0.9337 -0.0327 0.2496 0.082 Uiso 1 1 calc R . .
C69 C 0.6062(5) 0.1107(4) 0.2035(4) 0.0450(16) Uani 1 1 d . . .
C70 C 0.5166(5) 0.0923(4) 0.2536(4) 0.0541(19) Uani 1 1 d . . .
H70 H 0.5146 0.0790 0.3046 0.065 Uiso 1 1 calc R . .
C71 C 0.4296(6) 0.0931(5) 0.2298(5) 0.065(2) Uani 1 1 d . . .
H71 H 0.3681 0.0797 0.2645 0.078 Uiso 1 1 calc R . .
C72 C 0.4320(6) 0.1129(5) 0.1571(5) 0.070(2) Uani 1 1 d . . .
H72 H 0.3715 0.1154 0.1409 0.084 Uiso 1 1 calc R . .
C73 C 0.5221(7) 0.1294(5) 0.1068(5) 0.070(2) Uani 1 1 d . . .
H73 H 0.5239 0.1416 0.0558 0.084 Uiso 1 1 calc R . .
C74 C 0.6088(6) 0.1284(5) 0.1295(4) 0.065(2) Uani 1 1 d . . .
H74 H 0.6707 0.1399 0.0945 0.078 Uiso 1 1 calc R . .
C75 C 0.7363(5) 0.0574(4) 0.2729(4) 0.0483(17) Uani 1 1 d . . .
C76 C 0.7094(5) -0.0280(4) 0.2882(4) 0.0498(18) Uani 1 1 d D . .
C77 C 0.7170(6) -0.0622(4) 0.2312(4) 0.060(2) Uani 1 1 d D . .
H77 H 0.7441 -0.0347 0.1821 0.072 Uiso 1 1 calc R . .
C78 C 0.6845(6) -0.1379(4) 0.2462(4) 0.0637(15) Uani 1 1 d DU A .
H78 H 0.6923 -0.1631 0.2071 0.076 Uiso 1 1 calc R . .
C80 C 0.6332(6) -0.1413(4) 0.3727(4) 0.0608(15) Uani 1 1 d DU A .
H80 H 0.6025 -0.1669 0.4216 0.073 Uiso 1 1 calc R . .
C81 C 0.6690(5) -0.0688(4) 0.3591(4) 0.0546(19) Uani 1 1 d D . .
H81 H 0.6662 -0.0461 0.3988 0.065 Uiso 1 1 calc R . .
C79 C 0.6403(6) -0.1777(5) 0.3177(4) 0.0627(13) Uani 1 1 d DU . .
C82 C 0.5986(8) -0.2562(8) 0.3347(7) 0.0634(18) Uani 0.798(3) 1 d PDU A 1
C83 C 0.6573(13) -0.3214(7) 0.3142(9) 0.092(5) Uani 0.798(3) 1 d PDU A 1
H83 H 0.7261 -0.3165 0.2882 0.111 Uiso 0.798(3) 1 calc PR A 1
C84 C 0.6193(12) -0.3964(8) 0.3302(7) 0.117(5) Uani 0.798(3) 1 d PDU A 1
H84 H 0.6632 -0.4405 0.3143 0.141 Uiso 0.798(3) 1 calc PR A 1
N11 N 0.5241(10) -0.4075(8) 0.3670(7) 0.123(5) Uani 0.798(3) 1 d PDU A 1
C85 C 0.4680(11) -0.3442(9) 0.3910(7) 0.107(5) Uani 0.798(3) 1 d PD A 1
H85 H 0.4008 -0.3503 0.4199 0.128 Uiso 0.798(3) 1 calc PR A 1
C86 C 0.5044(8) -0.2701(7) 0.3751(6) 0.079(3) Uani 0.798(3) 1 d PDU A 1
H86 H 0.4611 -0.2273 0.3935 0.095 Uiso 0.798(3) 1 calc PR A 1
C100 C 0.1978(7) 0.5469(6) 0.3128(5) 0.090(3) Uani 1 1 d D . .
H100 H 0.1347 0.5699 0.3438 0.108 Uiso 1 1 calc R . .
Cl11 Cl 0.2143(2) 0.60742(18) 0.22236(18) 0.1141(10) Uani 1 1 d D . .
Cl12 Cl 0.3028(2) 0.5456(2) 0.34894(17) 0.1252(11) Uani 1 1 d D . .
Cl13 Cl 0.1839(2) 0.44722(18) 0.31346(18) 0.1194(10) Uani 1 1 d D . .
C200 C 0.5608(12) 0.7095(14) 0.0499(9) 0.098(7) Uani 0.361(2) 1 d PDU B 1
H200 H 0.5544 0.7698 0.0313 0.118 Uiso 0.361(2) 1 calc PR B 1
C201 C 0.5689(12) 0.6474(14) 0.0656(9) 0.097(7) Uani 0.361(2) 1 d PDU B 2
H201 H 0.5765 0.5870 0.0836 0.117 Uiso 0.361(2) 1 calc PR B 2
Cl21 Cl 0.6711(5) 0.6697(5) 0.0022(4) 0.206(3) Uani 0.722(4) 1 d PD . .
Cl22 Cl 0.4556(4) 0.6742(4) 0.0374(3) 0.176(3) Uani 0.722(4) 1 d PD . .
Cl23 Cl 0.5619(4) 0.6861(4) 0.1407(3) 0.172(2) Uani 0.722(4) 1 d PD . .
C300 C 0.619(2) 0.1832(15) 0.7862(11) 0.079(10) Uiso 0.266(5) 1 d PD C 1
H300 H 0.5620 0.2286 0.7832 0.095 Uiso 0.266(5) 1 calc PR C 1
Cl33 Cl 0.7217(12) 0.2153(10) 0.7212(9) 0.155(2) Uiso 0.266(5) 1 d PD C 1
Cl31 Cl 0.5774(12) 0.1003(10) 0.7741(9) 0.155(2) Uiso 0.266(5) 1 d PD C 1
Cl32 Cl 0.6334(13) 0.1539(10) 0.8766(8) 0.155(2) Uiso 0.266(5) 1 d PD C 1
C400 C 0.6761(17) 0.1466(17) 0.7714(16) 0.100(16) Uiso 0.216(3) 1 d PD D 2
H400 H 0.6547 0.1892 0.7299 0.120 Uiso 0.216(3) 1 calc PR D 2
Cl41 Cl 0.5699(12) 0.1198(11) 0.8379(10) 0.155(2) Uiso 0.216(3) 1 d PD D 2
Cl42 Cl 0.7731(14) 0.1784(10) 0.7965(10) 0.155(2) Uiso 0.216(3) 1 d PD D 2
Cl43 Cl 0.7415(13) 0.0633(10) 0.7393(10) 0.155(2) Uiso 0.216(3) 1 d PD D 2
C500 C 0.665(3) 0.2033(17) 0.7515(10) 0.117(14) Uiso 0.295(3) 1 d PD E 3
H500 H 0.6014 0.2424 0.7498 0.141 Uiso 0.295(3) 1 calc PR E 3
Cl51 Cl 0.7431(11) 0.2357(8) 0.6699(8) 0.155(2) Uiso 0.295(3) 1 d PD E 3
Cl52 Cl 0.6781(13) 0.1864(9) 0.8403(8) 0.155(2) Uiso 0.295(3) 1 d PD E 3
Cl53 Cl 0.6269(12) 0.1123(9) 0.7543(8) 0.155(2) Uiso 0.295(3) 1 d PD E 3

loop_
_atom_site_aniso_label
_atom_site_aniso_U_11
_atom_site_aniso_U_22
_atom_site_aniso_U_33
_atom_site_aniso_U_23
_atom_site_aniso_U_13
_atom_site_aniso_U_12
Rh1 0.0289(3) 0.0418(3) 0.0501(3) -0.0129(2) -0.0072(2) -0.0050(2)
Rh2 0.0295(3) 0.0413(3) 0.0462(3) -0.0150(2) -0.0045(2) -0.0059(2)
Br1 0.0594(7) 0.1894(14) 0.1315(11) -0.0912(10) 0.0059(7) 0.0126(8)
Br2 0.1030(12) 0.0534(9) 0.1082(12) -0.0084(8) -0.0361(9) -0.0297(7)
Br2A 0.299(13) 0.070(6) 0.112(7) -0.002(5) -0.065(8) -0.091(7)
N1 0.033(3) 0.058(4) 0.051(3) -0.022(3) -0.005(3) -0.007(3)
N2 0.032(3) 0.050(4) 0.050(3) -0.020(3) -0.003(2) -0.004(3)
N3 0.032(3) 0.042(3) 0.052(3) -0.023(3) -0.006(2) -0.004(2)
N4 0.040(3) 0.038(3) 0.047(3) -0.012(3) -0.010(3) -0.006(2)
N5 0.038(3) 0.054(4) 0.039(3) -0.007(3) -0.007(3) -0.011(3)
N6 0.031(3) 0.043(3) 0.047(3) -0.009(3) -0.010(2) -0.001(2)
N7 0.041(3) 0.043(3) 0.066(4) -0.014(3) -0.018(3) -0.006(3)
N8 0.032(3) 0.037(3) 0.060(4) -0.018(3) -0.010(3) -0.005(2)
N10 0.076(5) 0.082(5) 0.128(5) -0.038(5) 0.018(4) -0.010(4)
C1 0.035(4) 0.051(5) 0.066(5) -0.031(4) -0.007(3) 0.004(3)
C2 0.051(5) 0.074(6) 0.072(6) -0.023(5) -0.015(4) -0.006(4)
C3 0.062(6) 0.092(7) 0.075(6) -0.029(5) -0.023(5) 0.013(5)
C4 0.039(5) 0.111(8) 0.098(7) -0.054(6) -0.020(5) 0.000(5)
C5 0.045(5) 0.091(7) 0.099(7) -0.046(6) -0.004(5) -0.022(5)
C6 0.043(4) 0.063(5) 0.068(5) -0.029(4) -0.008(4) -0.008(4)
C7 0.038(4) 0.061(5) 0.062(5) -0.032(4) 0.000(3) -0.011(3)
C8 0.059(5) 0.061(5) 0.073(5) -0.030(5) -0.015(4) -0.008(4)
C9 0.093(7) 0.071(6) 0.082(6) -0.027(5) -0.036(5) -0.009(5)
C10 0.091(7) 0.100(7) 0.094(7) -0.051(7) -0.026(6) -0.023(6)
C11 0.057(5) 0.071(6) 0.107(7) -0.056(6) -0.020(5) -0.002(4)
C12 0.041(4) 0.069(5) 0.076(5) -0.035(4) -0.006(4) -0.007(4)
C13 0.036(4) 0.038(4) 0.065(5) -0.021(4) -0.004(3) -0.004(3)
C14 0.035(4) 0.058(5) 0.064(5) -0.028(4) -0.007(3) -0.007(4)
C15 0.041(4) 0.075(6) 0.075(6) -0.028(5) -0.003(4) -0.011(4)
C16 0.046(4) 0.098(5) 0.085(5) -0.042(4) -0.001(4) -0.007(4)
C17 0.038(3) 0.095(5) 0.088(4) -0.054(4) -0.004(3) -0.006(3)
C18 0.038(4) 0.089(5) 0.092(5) -0.056(4) -0.012(4) -0.005(3)
C19 0.044(4) 0.078(6) 0.077(5) -0.047(5) -0.013(4) -0.005(4)
C20 0.042(4) 0.045(4) 0.048(4) -0.015(3) -0.007(3) -0.012(3)
C21 0.048(4) 0.060(5) 0.047(4) -0.012(4) -0.011(3) -0.003(4)
C22 0.070(6) 0.079(6) 0.067(5) -0.019(5) -0.028(5) -0.007(5)
C23 0.092(7) 0.082(7) 0.055(5) -0.025(5) -0.020(5) -0.020(5)
C24 0.070(6) 0.068(6) 0.061(5) -0.036(4) 0.002(4) -0.011(4)
C25 0.046(4) 0.056(5) 0.055(4) -0.023(4) -0.002(3) -0.010(4)
C26 0.051(4) 0.043(4) 0.038(4) -0.014(3) -0.005(3) -0.013(3)
C27 0.050(5) 0.079(6) 0.044(4) -0.013(4) -0.003(3) -0.018(4)
C28 0.071(6) 0.090(7) 0.056(5) -0.009(5) -0.020(4) -0.010(5)
C29 0.100(8) 0.090(7) 0.042(4) -0.008(5) -0.007(5) -0.038(6)
C30 0.068(6) 0.078(6) 0.050(5) -0.018(4) 0.004(4) -0.030(5)
C31 0.051(4) 0.055(5) 0.057(5) -0.021(4) -0.006(4) -0.015(4)
C32 0.034(4) 0.041(4) 0.041(4) -0.012(3) -0.004(3) -0.005(3)
C33 0.038(4) 0.043(4) 0.040(4) -0.010(3) -0.003(3) -0.008(3)
C34 0.055(5) 0.053(5) 0.057(5) -0.014(4) -0.013(4) -0.014(4)
C35 0.072(6) 0.042(5) 0.067(5) -0.008(4) -0.017(4) -0.009(4)
C36 0.066(5) 0.043(4) 0.062(5) -0.011(4) -0.014(4) -0.022(4)
C82A 0.078(18) 0.045(11) 0.087(19) -0.002(14) -0.018(15) -0.039(14)
C83A 0.20(3) 0.06(3) 0.10(3) 0.00(3) -0.04(3) -0.03(3)
C84A 0.20(3) 0.08(3) 0.07(2) -0.01(2) -0.05(3) -0.05(3)
N11A 0.11(2) 0.08(2) 0.12(3) -0.06(2) 0.01(2) -0.048(19)
C85A 0.11(3) 0.07(2) 0.13(3) -0.06(2) 0.02(3) -0.03(2)
C86A 0.08(2) 0.07(2) 0.072(19) -0.002(17) -0.050(17) 0.012(18)
C37 0.051(5) 0.055(5) 0.056(4) -0.017(4) -0.006(4) -0.017(4)
C38 0.043(4) 0.051(5) 0.049(4) -0.008(4) -0.006(3) -0.012(3)
C39 0.030(4) 0.057(5) 0.051(4) -0.010(4) -0.004(3) -0.006(3)
C40 0.060(5) 0.082(6) 0.057(5) -0.001(5) -0.016(4) -0.026(4)
C41 0.086(7) 0.111(8) 0.061(6) 0.004(5) -0.030(5) -0.043(6)
C42 0.083(7) 0.111(9) 0.065(6) 0.013(6) -0.018(5) -0.036(6)
C43 0.057(5) 0.087(7) 0.076(6) 0.013(5) -0.011(5) -0.025(5)
C44 0.039(4) 0.067(5) 0.062(5) 0.001(4) -0.012(4) -0.014(4)
C45 0.035(4) 0.047(4) 0.041(4) -0.013(3) 0.000(3) -0.005(3)
C46 0.046(4) 0.058(5) 0.056(5) -0.007(4) -0.013(4) -0.007(4)
C47 0.058(5) 0.095(7) 0.068(5) -0.011(5) -0.025(4) 0.001(5)
C48 0.073(6) 0.097(7) 0.073(6) -0.010(5) -0.023(5) 0.027(5)
C49 0.072(6) 0.075(6) 0.061(5) -0.015(5) -0.011(4) 0.015(5)
C50 0.051(5) 0.054(5) 0.056(4) -0.016(4) -0.009(4) 0.003(4)
C51 0.035(4) 0.040(4) 0.049(4) -0.011(3) -0.011(3) -0.003(3)
C52 0.028(4) 0.050(4) 0.047(4) -0.005(3) -0.004(3) -0.006(3)
C53 0.035(4) 0.068(5) 0.061(5) -0.028(4) -0.001(3) -0.013(4)
C54 0.045(4) 0.058(5) 0.061(5) -0.028(4) 0.002(4) -0.006(4)
C55 0.039(3) 0.065(4) 0.054(4) -0.011(3) -0.008(3) -0.005(3)
C56 0.028(4) 0.074(5) 0.061(5) -0.022(4) -0.003(3) -0.010(3)
C57 0.037(4) 0.068(5) 0.053(4) -0.024(4) -0.010(3) -0.008(3)
C58 0.032(3) 0.072(3) 0.056(3) -0.016(3) -0.011(2) -0.009(3)
C59 0.047(4) 0.077(4) 0.082(4) -0.023(4) 0.016(3) -0.009(3)
C60 0.078(5) 0.074(5) 0.126(6) -0.040(5) 0.031(5) -0.012(4)
C61 0.067(5) 0.073(5) 0.114(6) -0.027(5) 0.020(4) -0.019(4)
C62 0.050(4) 0.077(4) 0.078(4) -0.026(4) 0.003(3) 0.000(3)
C63 0.045(5) 0.045(5) 0.081(6) -0.007(4) -0.026(4) -0.009(4)
C64 0.065(6) 0.063(6) 0.086(6) -0.008(5) -0.030(5) -0.008(4)
C65 0.091(8) 0.075(7) 0.123(9) 0.003(7) -0.059(7) -0.019(6)
C66 0.076(8) 0.053(7) 0.172(13) 0.015(7) -0.064(8) -0.005(5)
C67 0.066(7) 0.062(7) 0.142(10) -0.012(7) -0.023(6) 0.004(5)
C68 0.050(5) 0.056(5) 0.095(7) -0.014(5) -0.022(5) 0.001(4)
C69 0.034(4) 0.041(4) 0.061(4) -0.018(3) -0.004(3) -0.007(3)
C70 0.041(4) 0.050(5) 0.068(5) -0.007(4) -0.014(4) -0.006(3)
C71 0.039(4) 0.067(6) 0.088(6) -0.006(5) -0.017(4) -0.019(4)
C72 0.044(5) 0.076(6) 0.097(7) -0.016(5) -0.029(5) -0.013(4)
C73 0.076(6) 0.076(6) 0.070(6) -0.014(5) -0.035(5) -0.015(5)
C74 0.048(5) 0.092(6) 0.062(5) -0.027(5) -0.013(4) -0.014(4)
C75 0.038(4) 0.050(5) 0.060(5) -0.024(4) -0.007(3) -0.003(3)
C76 0.038(4) 0.047(4) 0.067(5) -0.020(4) -0.009(3) -0.007(3)
C77 0.054(5) 0.051(5) 0.069(5) -0.015(4) -0.001(4) -0.011(4)
C78 0.070(3) 0.049(3) 0.073(3) -0.020(3) -0.008(3) -0.016(3)
C80 0.068(3) 0.048(3) 0.069(3) -0.015(3) -0.011(3) -0.018(3)
C81 0.055(5) 0.046(5) 0.066(5) -0.011(4) -0.019(4) -0.007(4)
C79 0.069(3) 0.048(3) 0.072(3) -0.017(2) -0.009(2) -0.017(2)
C82 0.071(3) 0.049(3) 0.071(4) -0.017(3) -0.008(3) -0.017(3)
C83 0.136(13) 0.048(8) 0.072(9) -0.015(9) 0.011(8) -0.007(8)
C84 0.181(14) 0.069(8) 0.094(10) -0.043(8) 0.020(10) -0.035(9)
N11 0.174(13) 0.125(11) 0.090(9) -0.023(8) -0.020(8) -0.090(10)
C85 0.137(13) 0.129(13) 0.073(8) -0.012(9) -0.015(8) -0.094(11)
C86 0.064(7) 0.089(9) 0.100(9) -0.029(7) -0.022(6) -0.031(6)
C100 0.055(6) 0.114(8) 0.104(8) -0.041(7) -0.005(5) -0.016(5)
Cl11 0.093(2) 0.101(2) 0.145(3) -0.0185(19) -0.0299(18) -0.0171(16)
Cl12 0.095(2) 0.177(3) 0.122(2) -0.076(2) -0.0096(17) -0.020(2)
Cl13 0.119(2) 0.096(2) 0.149(3) -0.0271(19) -0.044(2) -0.0098(17)
C200 0.091(10) 0.099(11) 0.099(10) -0.002(8) -0.031(7) -0.018(8)
C201 0.090(10) 0.102(11) 0.095(10) -0.001(8) -0.031(7) -0.019(8)
Cl21 0.157(5) 0.304(9) 0.223(7) -0.150(6) -0.061(5) -0.029(5)
Cl22 0.147(5) 0.201(6) 0.170(5) 0.032(4) -0.071(4) -0.065(4)
Cl23 0.142(5) 0.201(6) 0.187(6) -0.079(5) -0.053(4) 0.015(4)

loop_
_atom_type_symbol
_atom_type_description
_atom_type_scat_dispersion_real
_atom_type_scat_dispersion_imag
_atom_type_scat_source
C C 0.0181 0.0091 'International Tables Vol C Tables 4.2.6.8 and 6.1.1.4'
H H 0.0000 0.0000 'International Tables Vol C Tables 4.2.6.8 and 6.1.1.4'
N N 0.0311 0.0180 'International Tables Vol C Tables 4.2.6.8 and 6.1.1.4'
Br Br -0.6763 1.2805 'International Tables Vol C Tables 4.2.6.8 and 6.1.1.4'
Rh Rh 0.0927 3.6045 'International Tables Vol C Tables 4.2.6.8 and 6.1.1.4'
Cl Cl 0.3639 0.7018 'International Tables Vol C Tables 4.2.6.8 and 6.1.1.4'

loop_
_geom_angle_atom_site_label_1
_geom_angle_atom_site_label_2
_geom_angle_atom_site_label_3
_geom_angle
_geom_angle_publ_flag
N7 Rh1 N3 175.7(2) y
N7 Rh1 N1 89.6(2) y
N3 Rh1 N1 89.9(2) y
N7 Rh1 N5 91.1(2) y
N3 Rh1 N5 89.1(2) y
N1 Rh1 N5 176.2(2) y
N7 Rh1 Rh2 87.60(16) y
N3 Rh1 Rh2 88.12(15) y
N1 Rh1 Rh2 88.08(15) y
N5 Rh1 Rh2 88.27(15) y
N2 Rh2 N6 176.1(2) y
N2 Rh2 N4 90.1(2) y
N6 Rh2 N4 89.8(2) y
N2 Rh2 N8 90.0(2) y
N6 Rh2 N8 89.8(2) y
N4 Rh2 N8 175.8(2) y
N2 Rh2 Rh1 88.00(15) y
N6 Rh2 Rh1 88.09(14) y
N4 Rh2 Rh1 87.63(15) y
N8 Rh2 Rh1 88.14(15) y
C13 N1 C1 120.6(6) y
C13 N1 Rh1 120.2(4) y
C1 N1 Rh1 117.1(4) y
C13 N2 C7 121.2(6) y
C13 N2 Rh2 121.0(5) y
C7 N2 Rh2 117.0(4) y
C32 N3 C20 122.5(5) y
C32 N3 Rh1 120.3(4) y
C20 N3 Rh1 116.1(4) y
C32 N4 C26 122.3(5) y
C32 N4 Rh2 120.9(4) y
C26 N4 Rh2 115.9(4) y
C51 N5 C39 121.0(5) y
C51 N5 Rh1 120.6(4) y
C39 N5 Rh1 116.5(4) y
C51 N6 C45 121.4(6) y
C51 N6 Rh2 120.5(4) y
C45 N6 Rh2 117.4(4) y
C75 N7 C63 121.3(6) y
C75 N7 Rh1 120.3(5) y
C63 N7 Rh1 117.4(4) y
C75 N8 C69 123.6(5) y
C75 N8 Rh2 120.1(4) y
C69 N8 Rh2 115.9(4) y
C60 N10 C61 113.8(8) y
C2 C1 C6 119.6(7) y
C2 C1 N1 119.7(7) y
C6 C1 N1 120.6(7) y
C1 C2 C3 119.6(8) y
C1 C2 H2 120.2 y
C3 C2 H2 120.2 y
C4 C3 C2 120.0(8) y
C4 C3 H3 120.0 y
C2 C3 H3 120.0 y
C5 C4 C3 120.2(8) y
C5 C4 H4 119.9 y
C3 C4 H4 119.9 y
C4 C5 C6 121.0(8) y
C4 C5 H5 119.5 y
C6 C5 H5 119.5 y
C1 C6 C5 119.5(8) y
C1 C6 H6 120.3 y
C5 C6 H6 120.3 y
C8 C7 C12 118.5(7) y
C8 C7 N2 120.9(7) y
C12 C7 N2 120.5(7) y
C7 C8 C9 122.1(8) y
C7 C8 H8 119.0 y
C9 C8 H8 119.0 y
C10 C9 C8 119.7(9) y
C10 C9 H9 120.1 y
C8 C9 H9 120.1 y
C9 C10 C11 120.2(8) y
C9 C10 H10 119.9 y
C11 C10 H10 119.9 y
C12 C11 C10 119.2(8) y
C12 C11 H11 120.4 y
C10 C11 H11 120.4 y
C7 C12 C11 120.3(8) y
C7 C12 H12 119.8 y
C11 C12 H12 119.8 y
N2 C13 N1 119.4(6) y
N2 C13 C14 120.7(6) y
N1 C13 C14 119.9(6) y
C15 C14 C19 118.0(7) y
C15 C14 C13 122.4(7) y
C19 C14 C13 119.5(7) y
C16 C15 C14 122.6(8) y
C16 C15 H15 118.7 y
C14 C15 H15 118.7 y
C17 C16 C15 118.3(9) y
C17 C16 H16 120.9 y
C15 C16 H16 120.9 y
C16 C17 C18 122.6(8) y
C16 C17 Br1 120.9(7) y
C18 C17 Br1 116.4(7) y
C17 C18 C19 117.1(8) y
C17 C18 H18 121.4 y
C19 C18 H18 121.4 y
C14 C19 C18 121.3(8) y
C14 C19 H19 119.3 y
C18 C19 H19 119.3 y
C21 C20 C25 119.9(7) y
C21 C20 N3 119.5(6) y
C25 C20 N3 120.6(6) y
C20 C21 C22 119.9(8) y
C20 C21 H21 120.0 y
C22 C21 H21 120.0 y
C23 C22 C21 120.5(8) y
C23 C22 H22 119.8 y
C21 C22 H22 119.8 y
C22 C23 C24 120.6(8) y
C22 C23 H23 119.7 y
C24 C23 H23 119.7 y
C23 C24 C25 119.6(8) y
C23 C24 H24 120.2 y
C25 C24 H24 120.2 y
C24 C25 C20 119.6(7) y
C24 C25 H25 120.2 y
C20 C25 H25 120.2 y
C31 C26 C27 119.0(7) y
C31 C26 N4 122.3(6) y
C27 C26 N4 118.6(6) y
C28 C27 C26 121.3(7) y
C28 C27 H27 119.3 y
C26 C27 H27 119.3 y
C27 C28 C29 119.5(8) y
C27 C28 H28 120.3 y
C29 C28 H28 120.3 y
C30 C29 C28 119.6(8) y
C30 C29 H29 120.2 y
C28 C29 H29 120.2 y
C29 C30 C31 121.0(7) y
C29 C30 H30 119.5 y
C31 C30 H30 119.5 y
C26 C31 C30 119.5(7) y
C26 C31 H31 120.2 y
C30 C31 H31 120.2 y
N4 C32 N3 119.9(6) y
N4 C32 C33 121.4(6) y
N3 C32 C33 118.8(6) y
C38 C33 C34 116.4(6) y
C38 C33 C32 122.2(6) y
C34 C33 C32 121.4(6) y
C35 C34 C33 121.5(7) y
C35 C34 H34 119.3 y
C33 C34 H34 119.3 y
C36 C35 C34 119.9(7) y
C36 C35 H35 120.1 y
C34 C35 H35 120.1 y
C35 C36 C37 120.6(7) y
C35 C36 C82A 111.9(13) y
C37 C36 C82A 126.3(12) y
C35 C36 Br2 120.6(6) y
C37 C36 Br2 118.7(5) y
C83A C82A C86A 115(2) y
C83A C82A C36 123.8(16) y
C86A C82A C36 120.4(15) y
C82A C83A C84A 125(3) y
C82A C83A H83A 117.3 y
C84A C83A H83A 117.3 y
N11A C84A C83A 118(2) y
N11A C84A H84A 120.9 y
C83A C84A H84A 120.9 y
C84A N11A C85A 119(2) y
N11A C85A C86A 122(2) y
N11A C85A H85A 119.2 y
C86A C85A H85A 119.2 y
C82A C86A C85A 120(2) y
C82A C86A H86A 119.9 y
C85A C86A H86A 119.9 y
C38 C37 C36 119.6(7) y
C38 C37 H37 120.2 y
C36 C37 H37 120.2 y
C37 C38 C33 122.1(7) y
C37 C38 H38 119.0 y
C33 C38 H38 119.0 y
C44 C39 C40 118.7(7) y
C44 C39 N5 122.0(6) y
C40 C39 N5 119.0(6) y
C41 C40 C39 118.7(7) y
C41 C40 H40 120.6 y
C39 C40 H40 120.6 y
C42 C41 C40 123.1(8) y
C42 C41 H41 118.4 y
C40 C41 H41 118.4 y
C41 C42 C43 118.3(8) y
C41 C42 H42 120.8 y
C43 C42 H42 120.8 y
C44 C43 C42 120.0(8) y
C44 C43 H43 120.0 y
C42 C43 H43 120.0 y
C43 C44 C39 121.2(8) y
C43 C44 H44 119.4 y
C39 C44 H44 119.4 y
C46 C45 C50 118.5(7) y
C46 C45 N6 121.8(6) y
C50 C45 N6 119.5(6) y
C45 C46 C47 122.2(8) y
C45 C46 H46 118.9 y
C47 C46 H46 118.9 y
C48 C47 C46 119.0(8) y
C48 C47 H47 120.5 y
C46 C47 H47 120.5 y
C47 C48 C49 120.8(9) y
C47 C48 H48 119.6 y
C49 C48 H48 119.6 y
C50 C49 C48 118.7(9) y
C50 C49 H49A 120.6 y
C48 C49 H49A 120.6 y
C49 C50 C45 120.7(8) y
C49 C50 H50 119.6 y
C45 C50 H50 119.6 y
N5 C51 N6 119.6(6) y
N5 C51 C52 120.3(6) y
N6 C51 C52 120.0(6) y
C57 C52 C53 118.4(6) y
C57 C52 C51 120.3(6) y
C53 C52 C51 121.3(6) y
C54 C53 C52 121.2(6) y
C54 C53 H53 119.4 y
C52 C53 H53 119.4 y
C53 C54 C55 123.8(7) y
C53 C54 H54 118.1 y
C55 C54 H54 118.1 y
C54 C55 C56 113.2(5) y
C54 C55 C58 123.9(6) y
C56 C55 C58 122.9(6) y
C57 C56 C55 123.5(6) y
C57 C56 H56 118.2 y
C55 C56 H56 118.2 y
C52 C57 C56 119.9(7) y
C52 C57 H57 120.1 y
C56 C57 H57 120.1 y
C59 C58 C62 120.3(7) y
C59 C58 C55 118.6(6) y
C62 C58 C55 121.1(7) y
C58 C59 C60 122.7(7) y
C58 C59 H59 118.6 y
C60 C59 H59 118.6 y
N10 C60 C59 120.3(8) y
N10 C60 H60 119.8 y
C59 C60 H60 119.8 y
N10 C61 C62 123.5(8) y
N10 C61 H61 118.2 y
C62 C61 H61 118.2 y
C58 C62 C61 119.4(7) y
C58 C62 H62 120.3 y
C61 C62 H62 120.3 y
C68 C63 C64 118.2(8) y
C68 C63 N7 121.7(8) y
C64 C63 N7 119.9(8) y
C63 C64 C65 122.1(10) y
C63 C64 H64 119.0 y
C65 C64 H64 119.0 y
C66 C65 C64 118.3(11) y
C66 C65 H65 120.9 y
C64 C65 H65 120.9 y
C65 C66 C67 121.1(10) y
C65 C66 H66 119.5 y
C67 C66 H66 119.5 y
C66 C67 C68 118.5(11) y
C66 C67 H67 120.7 y
C68 C67 H67 120.7 y
C63 C68 C67 121.9(10) y
C63 C68 H68 119.0 y
C67 C68 H68 119.0 y
C70 C69 C74 119.4(7) y
C70 C69 N8 120.5(6) y
C74 C69 N8 120.0(6) y
C69 C70 C71 120.2(7) y
C69 C70 H70 119.9 y
C71 C70 H70 119.9 y
C72 C71 C70 120.0(7) y
C72 C71 H71 120.0 y
C70 C71 H71 120.0 y
C71 C72 C73 120.0(7) y
C71 C72 H72 120.0 y
C73 C72 H72 120.0 y
C74 C73 C72 120.5(8) y
C74 C73 H73 119.8 y
C72 C73 H73 119.8 y
C73 C74 C69 119.8(8) y
C73 C74 H74 120.1 y
C69 C74 H74 120.1 y
N8 C75 N7 120.4(6) y
N8 C75 C76 119.9(6) y
N7 C75 C76 119.7(6) y
C77 C76 C81 119.6(7) y
C77 C76 C75 120.0(7) y
C81 C76 C75 120.2(6) y
C76 C77 C78 119.0(7) y
C76 C77 H77 120.5 y
C78 C77 H77 120.5 y
C77 C78 C79 121.2(7) y
C77 C78 H78 119.4 y
C79 C78 H78 119.4 y
C79 C80 C81 121.4(7) y
C79 C80 H80 119.3 y
C81 C80 H80 119.3 y
C80 C81 C76 120.8(7) y
C80 C81 H81 119.6 y
C76 C81 H81 119.6 y
C80 C79 C78 118.0(7) y
C80 C79 C82 119.7(8) y
C78 C79 C82 122.3(8) y
C80 C79 Br2A 133.8(7) y
C78 C79 Br2A 108.1(6) y
C86 C82 C83 114.9(12) y
C86 C82 C79 123.9(9) y
C83 C82 C79 121.1(10) y
C82 C83 C84 121.9(13) y
C82 C83 H83 119.1 y
C84 C83 H83 119.1 y
N11 C84 C83 122.1(12) y
N11 C84 H84 119.0 y
C83 C84 H84 119.0 y
C84 N11 C85 115.9(12) y
N11 C85 C86 122.4(12) y
N11 C85 H85 118.8 y
C86 C85 H85 118.8 y
C82 C86 C85 122.7(12) y
C82 C86 H86 118.6 y
C85 C86 H86 118.6 y
Cl12 C100 Cl11 110.3(5) y
Cl12 C100 Cl13 109.8(5) y
Cl11 C100 Cl13 109.6(5) y
Cl12 C100 H100 109.0 y
Cl11 C100 H100 109.0 y
Cl13 C100 H100 109.0 y
Cl21 C200 Cl23 110.2(11) y
Cl21 C200 Cl22 110.7(10) y
Cl23 C200 Cl22 110.4(10) y
Cl21 C200 H200 108.5 y
Cl23 C200 H200 108.5 y
Cl22 C200 H200 108.5 y
Cl21 C201 Cl22 115.6(11) y
Cl21 C201 Cl23 111.1(11) y
Cl22 C201 Cl23 110.3(10) y
Cl21 C201 H201 106.4 y
Cl22 C201 H201 106.4 y
Cl23 C201 H201 106.4 y
Cl33 C300 Cl31 113.3(14) y
Cl33 C300 Cl32 116.4(15) y
Cl31 C300 Cl32 104.2(13) y
Cl33 C300 H300 107.5 y
Cl31 C300 H300 107.5 y
Cl32 C300 H300 107.5 y
Cl41 C400 Cl43 110.3(16) y
Cl41 C400 Cl42 118.1(17) y
Cl43 C400 Cl42 100.9(14) y
Cl41 C400 H400 109.0 y
Cl43 C400 H400 109.0 y
Cl42 C400 H400 109.0 y
Cl51 C500 Cl52 132(2) y
Cl51 C500 Cl53 109.1(14) y
Cl52 C500 Cl53 100.9(12) y
Cl51 C500 H500 103.8 y
Cl52 C500 H500 103.8 y
Cl53 C500 H500 103.8 y

loop_
_geom_bond_atom_site_label_1
_geom_bond_atom_site_label_2
_geom_bond_distance
_geom_bond_publ_flag
Rh1 N7 2.050(5) y
Rh1 N3 2.056(5) y
Rh1 N1 2.062(5) y
Rh1 N5 2.066(5) y
Rh1 Rh2 2.4025(7) y
Rh2 N2 2.052(5) y
Rh2 N6 2.058(5) y
Rh2 N4 2.062(5) y
Rh2 N8 2.062(5) y
Br1 C17 1.921(8) y
Br2 C36 1.919(7) y
Br2A C79 1.942(10) y
N1 C13 1.341(8) y
N1 C1 1.412(8) y
N2 C13 1.337(8) y
N2 C7 1.413(8) y
N3 C32 1.332(8) y
N3 C20 1.418(8) y
N4 C32 1.324(8) y
N4 C26 1.435(8) y
N5 C51 1.331(8) y
N5 C39 1.428(8) y
N6 C51 1.347(8) y
N6 C45 1.399(8) y
N7 C75 1.349(8) y
N7 C63 1.412(9) y
N8 C75 1.304(8) y
N8 C69 1.428(8) y
N10 C60 1.339(8) y
N10 C61 1.350(8) y
C1 C2 1.364(10) y
C1 C6 1.384(9) y
C2 C3 1.430(11) y
C2 H2 0.9500 y
C3 C4 1.354(12) y
C3 H3 0.9500 y
C4 C5 1.348(12) y
C4 H4 0.9500 y
C5 C6 1.405(10) y
C5 H5 0.9500 y
C6 H6 0.9500 y
C7 C8 1.371(10) y
C7 C12 1.401(10) y
C8 C9 1.398(10) y
C8 H8 0.9500 y
C9 C10 1.366(12) y
C9 H9 0.9500 y
C10 C11 1.409(12) y
C10 H10 0.9500 y
C11 C12 1.407(10) y
C11 H11 0.9500 y
C12 H12 0.9500 y
C13 C14 1.484(9) y
C14 C15 1.373(10) y
C14 C19 1.382(10) y
C15 C16 1.368(10) y
C15 H15 0.9500 y
C16 C17 1.363(12) y
C16 H16 0.9500 y
C17 C18 1.382(11) y
C18 C19 1.404(10) y
C18 H18 0.9500 y
C19 H19 0.9500 y
C20 C21 1.362(9) y
C20 C25 1.397(9) y
C21 C22 1.386(10) y
C21 H21 0.9500 y
C22 C23 1.361(11) y
C22 H22 0.9500 y
C23 C24 1.368(11) y
C23 H23 0.9500 y
C24 C25 1.391(10) y
C24 H24 0.9500 y
C25 H25 0.9500 y
C26 C31 1.379(9) y
C26 C27 1.392(9) y
C27 C28 1.350(10) y
C27 H27 0.9500 y
C28 C29 1.404(11) y
C28 H28 0.9500 y
C29 C30 1.354(11) y
C29 H29 0.9500 y
C30 C31 1.389(10) y
C30 H30 0.9500 y
C31 H31 0.9500 y
C32 C33 1.470(8) y
C33 C38 1.385(8) y
C33 C34 1.415(9) y
C34 C35 1.383(9) y
C34 H34 0.9500 y
C35 C36 1.355(10) y
C35 H35 0.9500 y
C36 C37 1.385(10) y
C36 C82A 1.47(2) y
C82A C83A 1.32(2) y
C82A C86A 1.36(2) y
C83A C84A 1.38(2) y
C83A H83A 0.9500 y
C84A N11A 1.32(2) y
C84A H84A 0.9500 y
N11A C85A 1.32(2) y
C85A C86A 1.39(2) y
C85A H85A 0.9500 y
C86A H86A 0.9500 y
C37 C38 1.377(9) y
C37 H37 0.9500 y
C38 H38 0.9500 y
C39 C44 1.376(9) y
C39 C40 1.399(10) y
C40 C41 1.359(10) y
C40 H40 0.9500 y
C41 C42 1.353(11) y
C41 H41 0.9500 y
C42 C43 1.387(12) y
C42 H42 0.9500 y
C43 C44 1.366(10) y
C43 H43 0.9500 y
C44 H44 0.9500 y
C45 C46 1.358(9) y
C45 C50 1.393(9) y
C46 C47 1.384(10) y
C46 H46 0.9500 y
C47 C48 1.369(12) y
C47 H47 0.9500 y
C48 C49 1.394(12) y
C48 H48 0.9500 y
C49 C50 1.390(10) y
C49 H49A 0.9500 y
C50 H50 0.9500 y
C51 C52 1.493(9) y
C52 C57 1.388(8) y
C52 C53 1.393(9) y
C53 C54 1.373(9) y
C53 H53 0.9500 y
C54 C55 1.419(9) y
C54 H54 0.9500 y
C55 C56 1.427(9) y
C55 C58 1.4875(11) y
C56 C57 1.405(9) y
C56 H56 0.9500 y
C57 H57 0.9500 y
C58 C59 1.254(7) y
C58 C62 1.278(7) y
C59 C60 1.421(9) y
C59 H59 0.9500 y
C60 H60 0.9500 y
C61 C62 1.405(9) y
C61 H61 0.9500 y
C62 H62 0.9500 y
C63 C68 1.359(11) y
C63 C64 1.375(11) y
C64 C65 1.397(12) y
C64 H64 0.9500 y
C65 C66 1.365(15) y
C65 H65 0.9500 y
C66 C67 1.390(14) y
C66 H66 0.9500 y
C67 C68 1.391(12) y
C67 H67 0.9500 y
C68 H68 0.9500 y
C69 C70 1.376(9) y
C69 C74 1.379(10) y
C70 C71 1.381(9) y
C70 H70 0.9500 y
C71 C72 1.354(11) y
C71 H71 0.9500 y
C72 C73 1.377(11) y
C72 H72 0.9500 y
C73 C74 1.366(10) y
C73 H73 0.9500 y
C74 H74 0.9500 y
C75 C76 1.517(9) y
C76 C77 1.372(9) y
C76 C81 1.381(9) y
C77 C78 1.390(9) y
C77 H77 0.9500 y
C78 C79 1.399(10) y
C78 H78 0.9500 y
C80 C79 1.360(10) y
C80 C81 1.362(9) y
C80 H80 0.9500 y
C81 H81 0.9500 y
C79 C82 1.489(13) y
C82 C86 1.345(11) y
C82 C83 1.350(12) y
C83 C84 1.410(14) y
C83 H83 0.9500 y
C84 N11 1.330(11) y
C84 H84 0.9500 y
N11 C85 1.339(11) y
C85 C86 1.387(12) y
C85 H85 0.9500 y
C86 H86 0.9500 y
C100 Cl12 1.751(9) y
C100 Cl11 1.761(9) y
C100 Cl13 1.765(9) y
C100 H100 1.0000 y
C200 Cl21 1.687(17) y
C200 Cl23 1.704(16) y
C200 Cl22 1.757(16) y
C200 H200 1.0000 y
C201 Cl21 1.629(16) y
C201 Cl22 1.719(15) y
C201 Cl23 1.744(16) y
C201 H201 1.0000 y
C300 Cl33 1.686(18) y
C300 Cl31 1.730(17) y
C300 Cl32 1.744(18) y
C300 H300 1.0000 y
C400 Cl41 1.709(19) y
C400 Cl43 1.732(19) y
C400 Cl42 1.749(18) y
C400 H400 1.0000 y
C500 Cl51 1.678(18) y
C500 Cl52 1.724(17) y
C500 Cl53 1.728(18) y
C500 H500 1.0000 y

loop_
_geom_torsion_atom_site_label_1
_geom_torsion_atom_site_label_2
_geom_torsion_atom_site_label_3
_geom_torsion_atom_site_label_4
_geom_torsion
_geom_torsion_publ_flag
N7 Rh1 Rh2 N2 -76.4(2) y
N3 Rh1 Rh2 N2 103.3(2) y
N1 Rh1 Rh2 N2 13.3(2) y
N5 Rh1 Rh2 N2 -167.5(2) y
N7 Rh1 Rh2 N6 103.5(2) y
N3 Rh1 Rh2 N6 -76.8(2) y
N1 Rh1 Rh2 N6 -166.8(2) y
N5 Rh1 Rh2 N6 12.3(2) y
N7 Rh1 Rh2 N4 -166.6(2) y
N3 Rh1 Rh2 N4 13.1(2) y
N1 Rh1 Rh2 N4 -76.9(2) y
N5 Rh1 Rh2 N4 102.3(2) y
N7 Rh1 Rh2 N8 13.7(2) y
N3 Rh1 Rh2 N8 -166.66(19) y
N1 Rh1 Rh2 N8 103.3(2) y
N5 Rh1 Rh2 N8 -77.5(2) y
N7 Rh1 N1 C13 71.5(5) y
N3 Rh1 N1 C13 -104.2(5) y
Rh2 Rh1 N1 C13 -16.1(5) y
N7 Rh1 N1 C1 -124.7(5) y
N3 Rh1 N1 C1 59.5(5) y
Rh2 Rh1 N1 C1 147.7(5) y
N4 Rh2 N2 C13 72.0(5) y
N8 Rh2 N2 C13 -103.8(5) y
Rh1 Rh2 N2 C13 -15.7(5) y
N4 Rh2 N2 C7 -118.2(5) y
N8 Rh2 N2 C7 66.1(5) y
Rh1 Rh2 N2 C7 154.2(5) y
N1 Rh1 N3 C32 71.7(5) y
N5 Rh1 N3 C32 -104.6(5) y
Rh2 Rh1 N3 C32 -16.3(4) y
N1 Rh1 N3 C20 -119.8(5) y
N5 Rh1 N3 C20 63.8(5) y
Rh2 Rh1 N3 C20 152.1(4) y
N2 Rh2 N4 C32 -103.1(5) y
N6 Rh2 N4 C32 73.0(5) y
Rh1 Rh2 N4 C32 -15.1(5) y
N2 Rh2 N4 C26 66.3(5) y
N6 Rh2 N4 C26 -117.6(5) y
Rh1 Rh2 N4 C26 154.3(4) y
N7 Rh1 N5 C51 -100.6(5) y
N3 Rh1 N5 C51 75.1(5) y
Rh2 Rh1 N5 C51 -13.0(5) y
N7 Rh1 N5 C39 64.1(5) y
N3 Rh1 N5 C39 -120.2(5) y
Rh2 Rh1 N5 C39 151.6(5) y
N4 Rh2 N6 C51 -104.0(5) y
N8 Rh2 N6 C51 71.8(5) y
Rh1 Rh2 N6 C51 -16.3(5) y
N4 Rh2 N6 C45 66.5(5) y
N8 Rh2 N6 C45 -117.7(5) y
Rh1 Rh2 N6 C45 154.2(4) y
N1 Rh1 N7 C75 -103.9(5) y
N5 Rh1 N7 C75 72.4(5) y
Rh2 Rh1 N7 C75 -15.9(5) y
N1 Rh1 N7 C63 64.8(6) y
N5 Rh1 N7 C63 -118.9(6) y
Rh2 Rh1 N7 C63 152.9(5) y
N2 Rh2 N8 C75 71.3(5) y
N6 Rh2 N8 C75 -104.8(5) y
Rh1 Rh2 N8 C75 -16.7(5) y
N2 Rh2 N8 C69 -116.1(5) y
N6 Rh2 N8 C69 67.8(5) y
Rh1 Rh2 N8 C69 155.9(4) y
C13 N1 C1 C2 -130.8(7) y
Rh1 N1 C1 C2 65.5(8) y
C13 N1 C1 C6 52.3(9) y
Rh1 N1 C1 C6 -111.4(6) y
C6 C1 C2 C3 0.2(11) y
N1 C1 C2 C3 -176.7(7) y
C1 C2 C3 C4 -0.2(13) y
C2 C3 C4 C5 -0.5(14) y
C3 C4 C5 C6 1.1(14) y
C2 C1 C6 C5 0.4(11) y
N1 C1 C6 C5 177.3(6) y
C4 C5 C6 C1 -1.1(12) y
C13 N2 C7 C8 -124.7(8) y
Rh2 N2 C7 C8 65.4(8) y
C13 N2 C7 C12 58.9(9) y
Rh2 N2 C7 C12 -111.0(6) y
C12 C7 C8 C9 0.8(11) y
N2 C7 C8 C9 -175.6(7) y
C7 C8 C9 C10 -0.3(13) y
C8 C9 C10 C11 -0.5(14) y
C9 C10 C11 C12 0.7(13) y
C8 C7 C12 C11 -0.6(11) y
N2 C7 C12 C11 175.8(6) y
C10 C11 C12 C7 -0.1(12) y
C7 N2 C13 N1 -161.9(6) y
Rh2 N2 C13 N1 7.6(8) y
C7 N2 C13 C14 16.8(10) y
Rh2 N2 C13 C14 -173.8(5) y
C1 N1 C13 N2 -154.6(6) y
Rh1 N1 C13 N2 8.5(8) y
C1 N1 C13 C14 26.7(9) y
Rh1 N1 C13 C14 -170.1(5) y
N2 C13 C14 C15 49.4(9) y
N1 C13 C14 C15 -131.9(7) y
N2 C13 C14 C19 -130.4(7) y
N1 C13 C14 C19 48.3(9) y
C19 C14 C15 C16 -0.6(11) y
C13 C14 C15 C16 179.6(7) y
C14 C15 C16 C17 1.4(12) y
C15 C16 C17 C18 -1.0(12) y
C15 C16 C17 Br1 177.0(6) y
C16 C17 C18 C19 -0.1(11) y
Br1 C17 C18 C19 -178.2(5) y
C15 C14 C19 C18 -0.6(10) y
C13 C14 C19 C18 179.2(6) y
C17 C18 C19 C14 0.9(10) y
C32 N3 C20 C21 -126.7(7) y
Rh1 N3 C20 C21 65.1(7) y
C32 N3 C20 C25 56.8(8) y
Rh1 N3 C20 C25 -111.4(6) y
C25 C20 C21 C22 0.5(11) y
N3 C20 C21 C22 -176.0(6) y
C20 C21 C22 C23 0.5(12) y
C21 C22 C23 C24 -0.7(13) y
C22 C23 C24 C25 0.0(13) y
C23 C24 C25 C20 0.9(11) y
C21 C20 C25 C24 -1.2(10) y
N3 C20 C25 C24 175.2(6) y
C32 N4 C26 C31 55.1(9) y
Rh2 N4 C26 C31 -114.1(6) y
C32 N4 C26 C27 -128.9(7) y
Rh2 N4 C26 C27 61.9(7) y
C31 C26 C27 C28 -1.9(12) y
N4 C26 C27 C28 -178.0(7) y
C26 C27 C28 C29 2.8(13) y
C27 C28 C29 C30 -2.9(14) y
C28 C29 C30 C31 2.1(14) y
C27 C26 C31 C30 0.9(11) y
N4 C26 C31 C30 176.9(6) y
C29 C30 C31 C26 -1.1(12) y
C26 N4 C32 N3 -162.0(6) y
Rh2 N4 C32 N3 6.7(8) y
C26 N4 C32 C33 18.7(9) y
Rh2 N4 C32 C33 -172.6(4) y
C20 N3 C32 N4 -158.5(6) y
Rh1 N3 C32 N4 9.2(8) y
C20 N3 C32 C33 20.8(9) y
Rh1 N3 C32 C33 -171.5(4) y
N4 C32 C33 C38 -135.5(7) y
N3 C32 C33 C38 45.2(9) y
N4 C32 C33 C34 43.7(9) y
N3 C32 C33 C34 -135.6(7) y
C38 C33 C34 C35 -2.7(10) y
C32 C33 C34 C35 178.0(6) y
C33 C34 C35 C36 1.4(11) y
C34 C35 C36 C37 0.6(12) y
C34 C35 C36 C82A -167.6(11) y
C34 C35 C36 Br2 175.9(6) y
C35 C36 C82A C83A 120(2) y
C37 C36 C82A C83A -48(3) y
C35 C36 C82A C86A -73(3) y
C37 C36 C82A C86A 120(3) y
C86A C82A C83A C84A -3(2) y
C36 C82A C83A C84A 165(2) y
C82A C83A C84A N11A -6(3) y
C83A C84A N11A C85A 9(5) y
C84A N11A C85A C86A -5(6) y
C83A C82A C86A C85A 7(4) y
C36 C82A C86A C85A -161(3) y
N11A C85A C86A C82A -4(6) y
C35 C36 C37 C38 -1.2(11) y
C82A C36 C37 C38 165.1(13) y
Br2 C36 C37 C38 -176.6(5) y
C36 C37 C38 C33 -0.2(11) y
C34 C33 C38 C37 2.0(10) y
C32 C33 C38 C37 -178.7(6) y
C51 N5 C39 C44 56.9(10) y
Rh1 N5 C39 C44 -107.7(7) y
C51 N5 C39 C40 -130.3(7) y
Rh1 N5 C39 C40 65.1(8) y
C44 C39 C40 C41 0.0(12) y
N5 C39 C40 C41 -173.0(8) y
C39 C40 C41 C42 -1.5(15) y
C40 C41 C42 C43 1.3(17) y
C41 C42 C43 C44 0.3(15) y
C42 C43 C44 C39 -1.7(14) y
C40 C39 C44 C43 1.5(12) y
N5 C39 C44 C43 174.4(7) y
C51 N6 C45 C46 -124.4(7) y
Rh2 N6 C45 C46 65.2(7) y
C51 N6 C45 C50 60.8(8) y
Rh2 N6 C45 C50 -109.6(6) y
C50 C45 C46 C47 -0.2(11) y
N6 C45 C46 C47 -175.1(6) y
C45 C46 C47 C48 0.3(13) y
C46 C47 C48 C49 0.6(14) y
C47 C48 C49 C50 -1.7(14) y
C48 C49 C50 C45 1.9(12) y
C46 C45 C50 C49 -1.0(10) y
N6 C45 C50 C49 174.1(6) y
C39 N5 C51 N6 -159.8(6) y
Rh1 N5 C51 N6 4.1(8) y
C39 N5 C51 C52 22.8(9) y
Rh1 N5 C51 C52 -173.3(4) y
C45 N6 C51 N5 -159.4(6) y
Rh2 N6 C51 N5 10.8(8) y
C45 N6 C51 C52 18.0(9) y
Rh2 N6 C51 C52 -171.8(4) y
N5 C51 C52 C57 -119.9(7) y
N6 C51 C52 C57 62.8(9) y
N5 C51 C52 C53 62.1(9) y
N6 C51 C52 C53 -115.3(8) y
C57 C52 C53 C54 -0.9(11) y
C51 C52 C53 C54 177.2(6) y
C52 C53 C54 C55 1.9(12) y
C53 C54 C55 C56 -0.9(11) y
C53 C54 C55 C58 178.3(7) y
C54 C55 C56 C57 -1.0(11) y
C58 C55 C56 C57 179.8(7) y
C53 C52 C57 C56 -0.9(10) y
C51 C52 C57 C56 -179.1(6) y
C55 C56 C57 C52 1.9(11) y
C54 C55 C58 C59 42.7(11) y
C56 C55 C58 C59 -138.2(8) y
C54 C55 C58 C62 -139.3(8) y
C56 C55 C58 C62 39.8(11) y
C62 C58 C59 C60 0.5(14) y
C55 C58 C59 C60 178.5(8) y
C61 N10 C60 C59 2.1(15) y
C58 C59 C60 N10 -1.7(16) y
C60 N10 C61 C62 -1.7(16) y
C59 C58 C62 C61 0.1(13) y
C55 C58 C62 C61 -177.9(8) y
N10 C61 C62 C58 0.6(15) y
C75 N7 C63 C68 55.4(10) y
Rh1 N7 C63 C68 -113.3(7) y
C75 N7 C63 C64 -130.0(8) y
Rh1 N7 C63 C64 61.4(8) y
C68 C63 C64 C65 0.2(12) y
N7 C63 C64 C65 -174.6(7) y
C63 C64 C65 C66 -0.3(14) y
C64 C65 C66 C67 0.5(15) y
C65 C66 C67 C68 -0.6(15) y
C64 C63 C68 C67 -0.4(12) y
N7 C63 C68 C67 174.4(7) y
C66 C67 C68 C63 0.6(14) y
C75 N8 C69 C70 57.7(9) y
Rh2 N8 C69 C70 -114.6(6) y
C75 N8 C69 C74 -126.1(8) y
Rh2 N8 C69 C74 61.6(8) y
C74 C69 C70 C71 -1.2(11) y
N8 C69 C70 C71 175.0(6) y
C69 C70 C71 C72 -0.8(12) y
C70 C71 C72 C73 2.4(13) y
C71 C72 C73 C74 -2.1(13) y
C72 C73 C74 C69 0.1(13) y
C70 C69 C74 C73 1.6(12) y
N8 C69 C74 C73 -174.6(7) y
C69 N8 C75 N7 -162.9(6) y
Rh2 N8 C75 N7 9.0(9) y
C69 N8 C75 C76 15.0(10) y
Rh2 N8 C75 C76 -173.0(5) y
C63 N7 C75 N8 -160.9(7) y
Rh1 N7 C75 N8 7.5(9) y
C63 N7 C75 C76 21.2(10) y
Rh1 N7 C75 C76 -170.5(5) y
N8 C75 C76 C77 52.6(10) y
N7 C75 C76 C77 -129.5(7) y
N8 C75 C76 C81 -121.9(8) y
N7 C75 C76 C81 56.1(9) y
C81 C76 C77 C78 -0.5(11) y
C75 C76 C77 C78 -175.0(7) y
C76 C77 C78 C79 2.8(12) y
C79 C80 C81 C76 3.2(12) y
C77 C76 C81 C80 -2.4(11) y
C75 C76 C81 C80 172.0(7) y
C81 C80 C79 C78 -0.9(12) y
C81 C80 C79 C82 -178.9(8) y
C81 C80 C79 Br2A 174.9(8) y
C77 C78 C79 C80 -2.1(12) y
C77 C78 C79 C82 175.9(8) y
C77 C78 C79 Br2A -178.9(7) y
C80 C79 C82 C86 49.2(17) y
C78 C79 C82 C86 -128.7(13) y
C80 C79 C82 C83 -126.0(14) y
C78 C79 C82 C83 56.0(18) y
C86 C82 C83 C84 4(2) y
C79 C82 C83 C84 179.5(14) y
C82 C83 C84 N11 -1(3) y
C83 C84 N11 C85 -3(2) y
C84 N11 C85 C86 4(2) y
C83 C82 C86 C85 -4(2) y
C79 C82 C86 C85 -179.0(11) y
N11 C85 C86 C82 0(2) y
Cl22 C201 Cl21 C200 64.7(14) y
Cl23 C201 Cl21 C200 -61.9(13) y
Cl23 C200 Cl21 C201 63.8(13) y
Cl22 C200 Cl21 C201 -58.5(12) y
Cl21 C201 Cl22 C200 -64.9(14) y
Cl23 C201 Cl22 C200 62.1(13) y
Cl21 C200 Cl22 C201 57.4(12) y
Cl23 C200 Cl22 C201 -64.9(13) y
Cl21 C200 Cl23 C201 -60.2(12) y
Cl22 C200 Cl23 C201 62.4(13) y
Cl21 C201 Cl23 C200 64.7(13) y
Cl22 C201 Cl23 C200 -64.8(13) y
